data_7135839
loop_
_publ_author_name
'Mondal, Imtiaj'
'Salam, Gracy'
'Karmakar, Sudip'
'Naskar, Koushik'
'Dandapat, Dibas'
'Bliss, Ng Shereinai'
'Chowdhury, Moumita'
'Deb, Indubhusan'

_publ_section_title
;
 Spiro-[indene-1,2'-indolin] Scaffolds via Rh (III) Catalyzed C-H
 Activation/[3+2] Spiroannulation
;
_journal_name_full 'Chemical Communications'
_journal_paper_doi 10.1039/D6CC01624C
_journal_year 2026
_chemical_formula_moiety 'C32 H24 F3 N O'
_chemical_formula_sum 'C32 H24 F3 N O'
_chemical_formula_weight 495.52
_space_group_crystal_system orthorhombic
_space_group_IT_number 29
_space_group_name_Hall 'P 2c -2ac'
_space_group_name_H-M_alt 'P c a 21'
_atom_sites_solution_hydrogens geom
_audit_creation_date 2025-06-25
_audit_creation_method
;
Olex2 1.5
(compiled 2023.03.06 svn.rbb2c1857 for OlexSys, GUI svn.r6748)
;
_audit_update_record
;
2026-03-03 deposited with the CCDC.	2026-05-25 downloaded from the CCDC.
;
_cell_angle_alpha 90
_cell_angle_beta 90
_cell_angle_gamma 90
_cell_formula_units_Z 4
_cell_length_a 24.2871(14)
_cell_length_b 6.3963(4)
_cell_length_c 16.2325(10)
_cell_measurement_reflns_used 9843
_cell_measurement_temperature 299.00
_cell_measurement_theta_max 66.30
_cell_measurement_theta_min 3.64
_cell_volume 2521.7(3)
_computing_cell_refinement 'Bruker SAINT V8.38A (Bruker AXS)'
_computing_data_collection 'Bruker APEX3 ver.2018.7-2(Bruker AXS)'
_computing_data_reduction 'Bruker SAINT V8.38A (Bruker AXS)'
_computing_molecular_graphics 'Bruker ShelXLe(Huebschle et all. 2011)'
_computing_publication_material 'Bruker ShelXLe(Huebschle et all. 2011)'
_computing_structure_refinement 'SHELXL-2018/3 (Sheldrick 2018)'
_computing_structure_solution 'SHELXT 2018/2(Sheldrick 2014)'
_diffrn_ambient_temperature 299.00
_diffrn_detector 'CPAD area detector'
_diffrn_detector_area_resol_mean 7.407
_diffrn_detector_type 'Bruker Photon III'
_diffrn_measured_fraction_theta_full 0.997
_diffrn_measured_fraction_theta_max 0.997
_diffrn_measurement_device 'four-circle diffractometer'
_diffrn_measurement_device_type 'Bruker D8 VENTURE'
_diffrn_measurement_method '\w and \f scans'
_diffrn_radiation_collimation '0.5 mm double-pinhole'
_diffrn_radiation_monochromator 'mirror optics'
_diffrn_radiation_probe x-ray
_diffrn_radiation_type 'Cu K\a'
_diffrn_radiation_wavelength 1.54178
_diffrn_reflns_av_R_equivalents 0.0710
_diffrn_reflns_av_unetI/netI 0.0372
_diffrn_reflns_Laue_measured_fraction_full 0.997
_diffrn_reflns_Laue_measured_fraction_max 0.997
_diffrn_reflns_limit_h_max 28
_diffrn_reflns_limit_h_min -28
_diffrn_reflns_limit_k_max 7
_diffrn_reflns_limit_k_min -7
_diffrn_reflns_limit_l_max 19
_diffrn_reflns_limit_l_min -19
_diffrn_reflns_number 55048
_diffrn_reflns_point_group_measured_fraction_full 0.994
_diffrn_reflns_point_group_measured_fraction_max 0.994
_diffrn_reflns_theta_full 66.818
_diffrn_reflns_theta_max 66.818
_diffrn_reflns_theta_min 3.640
_diffrn_source 'microfocus sealed X-ray tube'
_diffrn_source_current 1.2
_diffrn_source_power 0.06
_diffrn_source_type 'Incoatec I\ms Diamond'
_diffrn_source_voltage 50.0
_diffrn_standards_number 0
_exptl_absorpt_coefficient_mu 0.771
_exptl_absorpt_correction_T_max 0.7528
_exptl_absorpt_correction_T_min 0.6330
_exptl_absorpt_correction_type multi-scan
_exptl_absorpt_process_details
;
SADABS-2016/2 (Bruker,2016/2) was used for absorption correction.
wR2(int) was 0.1696 before and 0.0860 after correction.
The Ratio of minimum to maximum transmission is 0.8409.
The \l/2 correction factor is Not present.
;
_exptl_crystal_colour yellow
_exptl_crystal_colour_primary yellow
_exptl_crystal_density_diffrn 1.305
_exptl_crystal_description NEEDLE
_exptl_crystal_F_000 1032
_exptl_crystal_size_max 0.12
_exptl_crystal_size_mid 0.09
_exptl_crystal_size_min 0.05
_refine_diff_density_max 0.580
_refine_diff_density_min -0.388
_refine_diff_density_rms 0.077
_refine_ls_abs_structure_details
;
 Flack x determined using 1927 quotients [(I+)-(I-)]/[(I+)+(I-)]
 (Parsons, Flack and Wagner, Acta Cryst. B69 (2013) 249-259).
;
_refine_ls_abs_structure_Flack 0.13(7)
_refine_ls_extinction_method none
_refine_ls_goodness_of_fit_ref 1.050
_refine_ls_hydrogen_treatment constr
_refine_ls_matrix_type full
_refine_ls_number_parameters 336
_refine_ls_number_reflns 4450
_refine_ls_number_restraints 1
_refine_ls_restrained_S_all 1.050
_refine_ls_R_factor_all 0.0618
_refine_ls_R_factor_gt 0.0607
_refine_ls_shift/su_max 0.000
_refine_ls_shift/su_mean 0.000
_refine_ls_structure_factor_coef Fsqd
_refine_ls_weighting_details 'w=1/[\s^2^(Fo^2^)+(0.1096P)^2^+0.7406P] where P=(Fo^2^+2Fc^2^)/3'
_refine_ls_weighting_scheme calc
_refine_ls_wR_factor_gt 0.1626
_refine_ls_wR_factor_ref 0.1641
_reflns_Friedel_coverage 0.919
_reflns_Friedel_fraction_full 0.991
_reflns_Friedel_fraction_max 0.991
_reflns_number_gt 4292
_reflns_number_total 4450
_reflns_threshold_expression 'I > 2\s(I)'
_cod_data_source_file d6cc01624c2.cif
_cod_data_source_block im_06_108ree_0ma_a
_cod_database_code 7135839
_shelx_shelxl_version_number 2018/3
_shelx_space_group_comment
;
The symmetry employed for this shelxl refinement is uniquely defined
by the following loop, which should always be used as a source of
symmetry information in preference to the above space-group names.
They are only intended as comments.
;
_shelx_estimated_absorpt_t_max 0.962
_shelx_estimated_absorpt_t_min 0.913
_olex2_refinement_description
;
1. Fixed Uiso
 At 1.2 times of:
  All C(H) groups, All N(H) groups
 At 1.5 times of:
  All C(H,H,H) groups
2.a Aromatic/amide H refined with riding coordinates:
 N1(H1), C00B(H00B), C00D(H00D), C00G(H00G), C00H(H00H), C00L(H00L),
 C00M(H00M), C00N(H00N), C00O(H00O), C00Q(H00Q), C00R(H00R), C00S(H00S),
 C00T(H00T), C00U(H00U), C00V(H00V), C00W(H00W), C00Y(H00Y), C00Z(H00Z)
2.b Idealised Me refined as rotating group:
 C00I(H00A,H00C,H00E), C00K(H00F,H00I,H00J)
;
_olex2_submission_special_instructions 'No special instructions were received'

loop_
_space_group_symop_operation_xyz
'x, y, z'
'-x, -y, z+1/2'
'x+1/2, -y, z'
'-x+1/2, y, z+1/2'

loop_
_atom_site_label
_atom_site_type_symbol
_atom_site_fract_x
_atom_site_fract_y
_atom_site_fract_z
_atom_site_U_iso_or_equiv
_atom_site_adp_type
_atom_site_occupancy
_atom_site_site_symmetry_order
_atom_site_calc_flag
_atom_site_refinement_flags_posn
_atom_site_refinement_flags_adp
_atom_site_refinement_flags_occupancy
_atom_site_disorder_assembly
_atom_site_disorder_group
O3 O 0.31898(12) 0.3841(4) 0.4790(2) 0.0580(8) Uani 1 1 d . . . . .
N1 N 0.39184(14) 0.9767(5) 0.4509(2) 0.0420(7) Uani 1 1 d . . . . .
H1 H 0.390491 1.100744 0.471245 0.050 Uiso 1 1 calc R U . . .
C10 C 0.44675(16) 0.7085(6) 0.6254(2) 0.0443(8) Uani 1 1 d . . . . .
C004 C 0.37054(16) 0.9136(6) 0.3755(3) 0.0423(8) Uani 1 1 d . . . . .
C005 C 0.39650(16) 0.7306(6) 0.3499(2) 0.0444(8) Uani 1 1 d . . . . .
C006 C 0.41698(14) 0.7933(5) 0.4895(2) 0.0380(8) Uani 1 1 d . . . . .
C007 C 0.36820(17) 0.4493(6) 0.6686(2) 0.0458(9) Uani 1 1 d . . . . .
C008 C 0.37563(14) 0.6498(5) 0.5348(2) 0.0381(7) Uani 1 1 d . . . . .
C009 C 0.32313(14) 0.5649(6) 0.5014(2) 0.0406(8) Uani 1 1 d . . . . .
C00A C 0.45819(15) 0.8355(6) 0.5574(2) 0.0418(8) Uani 1 1 d . . . . .
C00B C 0.48016(19) 0.7141(8) 0.6955(3) 0.0565(10) Uani 1 1 d . . . . .
H00B H 0.473124 0.627574 0.740332 0.068 Uiso 1 1 calc R U . . .
C00C C 0.44148(15) 0.6778(6) 0.4110(2) 0.0416(8) Uani 1 1 d . . . . .
C00D C 0.2906(2) 0.3462(10) 0.7514(4) 0.0749(15) Uani 1 1 d . . . . .
H00D H 0.255501 0.374181 0.771534 0.090 Uiso 1 1 calc R U . . .
C00E C 0.27293(15) 0.7039(6) 0.5015(2) 0.0433(8) Uani 1 1 d . . . . .
C00F C 0.39474(16) 0.5941(6) 0.6102(2) 0.0429(8) Uani 1 1 d . . . . .
C00G C 0.3693(3) 0.1260(8) 0.7466(4) 0.0738(15) Uani 1 1 d . . . . .
H00G H 0.387629 0.005254 0.762999 0.089 Uiso 1 1 calc R U . . .
C00H C 0.3952(2) 0.2683(8) 0.6932(3) 0.0606(11) Uani 1 1 d . . . . .
H00H H 0.430636 0.241249 0.674268 0.073 Uiso 1 1 calc R U . . .
C00I C 0.45234(19) 0.4467(6) 0.4253(3) 0.0522(10) Uani 1 1 d . . . . .
H00A H 0.418194 0.376626 0.436417 0.078 Uiso 1 1 calc R U . . .
H00C H 0.476682 0.430173 0.471399 0.078 Uiso 1 1 calc R U . . .
H00E H 0.469002 0.387369 0.377003 0.078 Uiso 1 1 calc R U . . .
F14 F 0.08978(18) 0.6166(11) 0.5053(4) 0.145(2) Uani 1 1 d . . . . .
C00K C 0.49517(17) 0.7830(7) 0.3819(3) 0.0518(9) Uani 1 1 d . . . . .
H00F H 0.505207 0.729046 0.328754 0.078 Uiso 1 1 calc R U . . .
H00I H 0.524055 0.754012 0.420596 0.078 Uiso 1 1 calc R U . . .
H00J H 0.489694 0.931292 0.378122 0.078 Uiso 1 1 calc R U . . .
C00L C 0.3173(2) 0.1654(10) 0.7743(3) 0.0743(15) Uani 1 1 d . . . . .
H00L H 0.299880 0.069945 0.808735 0.089 Uiso 1 1 calc R U . . .
C00M C 0.5241(2) 0.8525(9) 0.6962(3) 0.0630(12) Uani 1 1 d . . . . .
H00M H 0.547254 0.856496 0.741818 0.076 Uiso 1 1 calc R U . . .
C00N C 0.27286(16) 0.8983(7) 0.5384(3) 0.0494(9) Uani 1 1 d . . . . .
H00N H 0.304907 0.948278 0.562831 0.059 Uiso 1 1 calc R U . . .
C00O C 0.3819(2) 0.6374(8) 0.2756(3) 0.0560(10) Uani 1 1 d . . . . .
H00O H 0.399162 0.515436 0.258125 0.067 Uiso 1 1 calc R U . . .
C00P C 0.17611(18) 0.7431(8) 0.4722(3) 0.0580(11) Uani 1 1 d . . . . .
C00Q C 0.50141(18) 0.9767(7) 0.5603(3) 0.0523(10) Uani 1 1 d . . . . .
H00Q H 0.508429 1.065270 0.516093 0.063 Uiso 1 1 calc R U . . .
C00R C 0.3415(2) 0.7282(9) 0.2283(3) 0.0697(13) Uani 1 1 d . . . . .
H00R H 0.330784 0.665434 0.179209 0.084 Uiso 1 1 calc R U . . .
C00S C 0.31575(19) 0.4860(8) 0.6987(3) 0.0616(12) Uani 1 1 d . . . . .
H00S H 0.297171 0.606889 0.683151 0.074 Uiso 1 1 calc R U . . .
C00T C 0.3311(2) 1.0094(8) 0.3272(3) 0.0592(11) Uani 1 1 d . . . . .
H00T H 0.314719 1.134207 0.343489 0.071 Uiso 1 1 calc R U . . .
C00U C 0.22450(17) 0.6261(7) 0.4691(3) 0.0509(9) Uani 1 1 d . . . . .
H00U H 0.224160 0.494199 0.445017 0.061 Uiso 1 1 calc R U . . .
C00V C 0.2256(2) 1.0199(7) 0.5396(3) 0.0605(11) Uani 1 1 d . . . . .
H00V H 0.226455 1.153437 0.562201 0.073 Uiso 1 1 calc R U . . .
C00W C 0.17786(19) 0.9428(8) 0.5075(3) 0.0636(12) Uani 1 1 d . . . . .
H00W H 0.146084 1.023773 0.509021 0.076 Uiso 1 1 calc R U . . .
C11 C 0.1238(2) 0.6515(12) 0.4445(4) 0.0834(19) Uani 1 1 d . . . . .
C00Y C 0.53431(19) 0.9835(8) 0.6311(3) 0.0599(11) Uani 1 1 d . . . . .
H00Y H 0.563364 1.077884 0.634012 0.072 Uiso 1 1 calc R U . . .
C00Z C 0.3166(2) 0.9130(10) 0.2533(3) 0.0739(15) Uani 1 1 d . . . . .
H00Z H 0.289712 0.973446 0.220115 0.089 Uiso 1 1 calc R U . . .
F12 F 0.12670(18) 0.4809(16) 0.4083(7) 0.255(6) Uani 1 1 d . . . . .
F13 F 0.0930(2) 0.7816(15) 0.4041(6) 0.207(4) Uani 1 1 d . . . . .

loop_
_atom_site_aniso_label
_atom_site_aniso_U_11
_atom_site_aniso_U_22
_atom_site_aniso_U_33
_atom_site_aniso_U_23
_atom_site_aniso_U_13
_atom_site_aniso_U_12
O3 0.0473(15) 0.0401(14) 0.087(2) -0.0145(15) -0.0028(15) -0.0034(12)
N1 0.0437(16) 0.0306(14) 0.0517(18) 0.0022(13) -0.0041(14) 0.0014(12)
C10 0.041(2) 0.0455(19) 0.0462(19) 0.0035(16) -0.0044(16) 0.0006(16)
C004 0.0412(19) 0.0392(17) 0.0466(19) 0.0090(16) 0.0026(15) -0.0005(15)
C005 0.045(2) 0.0414(19) 0.047(2) 0.0014(16) 0.0001(16) -0.0019(16)
C006 0.0347(17) 0.0340(16) 0.0454(18) 0.0048(15) 0.0006(15) -0.0018(13)
C007 0.046(2) 0.047(2) 0.045(2) 0.0045(16) -0.0025(16) -0.0032(17)
C008 0.0363(17) 0.0354(16) 0.0427(18) 0.0004(15) 0.0002(15) -0.0021(14)
C009 0.0342(17) 0.0403(19) 0.0474(19) 0.0021(15) 0.0027(15) -0.0028(14)
C00A 0.0357(18) 0.0372(18) 0.053(2) 0.0011(16) -0.0015(15) -0.0009(14)
C00B 0.049(2) 0.070(3) 0.050(2) 0.002(2) -0.007(2) 0.001(2)
C00C 0.0398(18) 0.0385(18) 0.0465(19) 0.0040(15) 0.0046(16) 0.0055(15)
C00D 0.056(3) 0.097(4) 0.071(3) 0.025(3) 0.013(2) -0.012(3)
C00E 0.0377(18) 0.048(2) 0.0444(19) 0.0029(16) 0.0039(15) -0.0018(15)
C00F 0.0396(19) 0.0433(19) 0.0457(19) 0.0050(16) 0.0003(15) 0.0008(15)
C00G 0.088(4) 0.058(3) 0.076(3) 0.024(3) 0.001(3) 0.001(3)
C00H 0.063(3) 0.053(2) 0.067(3) 0.015(2) 0.003(2) 0.002(2)
C00I 0.053(2) 0.039(2) 0.064(3) 0.0015(18) 0.008(2) 0.0052(17)
F14 0.078(3) 0.207(6) 0.151(4) -0.018(4) 0.007(3) -0.055(3)
C00K 0.043(2) 0.054(2) 0.058(2) 0.0087(19) 0.0069(18) 0.0015(17)
C00L 0.077(3) 0.083(4) 0.063(3) 0.025(3) -0.001(3) -0.023(3)
C00M 0.053(3) 0.077(3) 0.059(3) -0.009(2) -0.014(2) -0.001(2)
C00N 0.0412(19) 0.048(2) 0.059(2) 0.0021(18) 0.0084(18) 0.0009(16)
C00O 0.058(2) 0.059(3) 0.050(2) -0.010(2) 0.003(2) 0.000(2)
C00P 0.043(2) 0.075(3) 0.056(2) 0.002(2) 0.0001(18) 0.008(2)
C00Q 0.046(2) 0.050(2) 0.060(2) 0.0029(18) -0.0037(18) -0.0094(18)
C00R 0.071(3) 0.087(4) 0.051(2) -0.007(2) -0.011(2) 0.000(3)
C00S 0.049(2) 0.071(3) 0.065(3) 0.018(2) 0.008(2) 0.000(2)
C00T 0.054(3) 0.067(3) 0.056(2) 0.006(2) -0.010(2) 0.017(2)
C00U 0.040(2) 0.057(2) 0.056(2) -0.0044(19) -0.0024(17) -0.0018(17)
C00V 0.060(3) 0.048(2) 0.074(3) -0.001(2) 0.015(2) 0.006(2)
C00W 0.045(2) 0.076(3) 0.070(3) 0.007(2) 0.008(2) 0.018(2)
C11 0.042(2) 0.115(5) 0.094(4) -0.030(4) -0.010(3) 0.017(3)
C00Y 0.046(2) 0.057(2) 0.076(3) -0.009(2) -0.012(2) -0.0110(19)
C00Z 0.068(3) 0.094(4) 0.059(3) 0.001(3) -0.014(2) 0.021(3)
F12 0.053(2) 0.329(10) 0.385(12) -0.273(10) -0.032(4) 0.007(4)
F13 0.108(4) 0.261(8) 0.253(8) 0.124(7) -0.109(5) -0.050(5)

loop_
_atom_type_symbol
_atom_type_description
_atom_type_scat_dispersion_real
_atom_type_scat_dispersion_imag
_atom_type_scat_source
C C 0.0181 0.0091 'International Tables Vol C Tables 4.2.6.8 and 6.1.1.4'
H H 0.0000 0.0000 'International Tables Vol C Tables 4.2.6.8 and 6.1.1.4'
F F 0.0727 0.0534 'International Tables Vol C Tables 4.2.6.8 and 6.1.1.4'
N N 0.0311 0.0180 'International Tables Vol C Tables 4.2.6.8 and 6.1.1.4'
O O 0.0492 0.0322 'International Tables Vol C Tables 4.2.6.8 and 6.1.1.4'

loop_
_geom_angle_atom_site_label_1
_geom_angle_atom_site_label_2
_geom_angle_atom_site_label_3
_geom_angle
_geom_angle_site_symmetry_1
_geom_angle_site_symmetry_3
_geom_angle_publ_flag
C004 N1 H1 126.3 . . ?
C004 N1 C006 107.4(3) . . ?
C006 N1 H1 126.3 . . ?
C00A C10 C00B 120.8(4) . . ?
C00A C10 C00F 109.0(3) . . ?
C00B C10 C00F 130.0(4) . . ?
N1 C004 C005 109.8(3) . . ?
C00T C004 N1 129.0(4) . . ?
C00T C004 C005 121.2(4) . . ?
C004 C005 C00C 108.6(3) . . ?
C00O C005 C004 120.2(4) . . ?
C00O C005 C00C 131.1(4) . . ?
N1 C006 C008 114.1(3) . . ?
N1 C006 C00A 116.4(3) . . ?
N1 C006 C00C 100.7(3) . . ?
C008 C006 C00C 110.4(3) . . ?
C00A C006 C008 100.9(3) . . ?
C00A C006 C00C 114.8(3) . . ?
C00H C007 C00F 120.1(4) . . ?
C00S C007 C00F 121.5(4) . . ?
C00S C007 C00H 118.3(4) . . ?
C009 C008 C006 126.8(3) . . ?
C00F C008 C006 111.3(3) . . ?
C00F C008 C009 121.8(3) . . ?
O3 C009 C008 121.8(3) . . ?
O3 C009 C00E 119.6(3) . . ?
C008 C009 C00E 118.5(3) . . ?
C10 C00A C006 109.9(3) . . ?
C00Q C00A C10 120.1(4) . . ?
C00Q C00A C006 129.9(4) . . ?
C10 C00B H00B 121.0 . . ?
C00M C00B C10 118.0(4) . . ?
C00M C00B H00B 121.0 . . ?
C005 C00C C006 98.7(3) . . ?
C005 C00C C00I 116.2(3) . . ?
C005 C00C C00K 108.2(3) . . ?
C00I C00C C006 113.3(3) . . ?
C00I C00C C00K 108.9(3) . . ?
C00K C00C C006 111.1(3) . . ?
C00L C00D H00D 119.9 . . ?
C00L C00D C00S 120.2(5) . . ?
C00S C00D H00D 119.9 . . ?
C00N C00E C009 122.1(3) . . ?
C00N C00E C00U 119.3(4) . . ?
C00U C00E C009 118.4(3) . . ?
C007 C00F C10 125.2(3) . . ?
C008 C00F C10 108.2(3) . . ?
C008 C00F C007 126.6(3) . . ?
C00H C00G H00G 120.1 . . ?
C00L C00G H00G 120.1 . . ?
C00L C00G C00H 119.8(5) . . ?
C007 C00H C00G 120.4(5) . . ?
C007 C00H H00H 119.8 . . ?
C00G C00H H00H 119.8 . . ?
C00C C00I H00A 109.5 . . ?
C00C C00I H00C 109.5 . . ?
C00C C00I H00E 109.5 . . ?
H00A C00I H00C 109.5 . . ?
H00A C00I H00E 109.5 . . ?
H00C C00I H00E 109.5 . . ?
C00C C00K H00F 109.5 . . ?
C00C C00K H00I 109.5 . . ?
C00C C00K H00J 109.5 . . ?
H00F C00K H00I 109.5 . . ?
H00F C00K H00J 109.5 . . ?
H00I C00K H00J 109.5 . . ?
C00D C00L H00L 119.9 . . ?
C00G C00L C00D 120.2(5) . . ?
C00G C00L H00L 119.9 . . ?
C00B C00M H00M 119.2 . . ?
C00Y C00M C00B 121.5(4) . . ?
C00Y C00M H00M 119.2 . . ?
C00E C00N H00N 119.6 . . ?
C00E C00N C00V 120.8(4) . . ?
C00V C00N H00N 119.6 . . ?
C005 C00O H00O 120.5 . . ?
C00R C00O C005 119.0(5) . . ?
C00R C00O H00O 120.5 . . ?
C00U C00P C00W 118.6(4) . . ?
C00U C00P C11 120.2(5) . . ?
C00W C00P C11 121.0(4) . . ?
C00A C00Q H00Q 120.6 . . ?
C00A C00Q C00Y 118.7(4) . . ?
C00Y C00Q H00Q 120.6 . . ?
C00O C00R H00R 119.7 . . ?
C00O C00R C00Z 120.6(5) . . ?
C00Z C00R H00R 119.7 . . ?
C007 C00S H00S 119.5 . . ?
C00D C00S C007 121.1(5) . . ?
C00D C00S H00S 119.5 . . ?
C004 C00T H00T 121.1 . . ?
C004 C00T C00Z 117.8(5) . . ?
C00Z C00T H00T 121.1 . . ?
C00E C00U C00P 120.7(4) . . ?
C00E C00U H00U 119.6 . . ?
C00P C00U H00U 119.6 . . ?
C00N C00V H00V 120.1 . . ?
C00W C00V C00N 119.7(4) . . ?
C00W C00V H00V 120.1 . . ?
C00P C00W H00W 119.6 . . ?
C00V C00W C00P 120.8(4) . . ?
C00V C00W H00W 119.6 . . ?
F14 C11 C00P 112.5(5) . . ?
F12 C11 F14 104.1(8) . . ?
F12 C11 C00P 116.5(5) . . ?
F12 C11 F13 110.9(8) . . ?
F13 C11 F14 97.3(6) . . ?
F13 C11 C00P 113.5(7) . . ?
C00M C00Y C00Q 120.7(4) . . ?
C00M C00Y H00Y 119.6 . . ?
C00Q C00Y H00Y 119.6 . . ?
C00R C00Z C00T 121.2(5) . . ?
C00R C00Z H00Z 119.4 . . ?
C00T C00Z H00Z 119.4 . . ?

loop_
_geom_bond_atom_site_label_1
_geom_bond_atom_site_label_2
_geom_bond_distance
_geom_bond_site_symmetry_2
_geom_bond_publ_flag
O3 C009 1.216(5) . ?
N1 H1 0.8600 . ?
N1 C004 1.390(5) . ?
N1 C006 1.463(5) . ?
C10 C00A 1.398(6) . ?
C10 C00B 1.398(6) . ?
C10 C00F 1.481(5) . ?
C004 C005 1.393(6) . ?
C004 C00T 1.381(6) . ?
C005 C00C 1.513(5) . ?
C005 C00O 1.392(6) . ?
C006 C008 1.547(5) . ?
C006 C00A 1.513(5) . ?
C006 C00C 1.589(5) . ?
C007 C00F 1.474(6) . ?
C007 C00H 1.389(6) . ?
C007 C00S 1.384(6) . ?
C008 C009 1.488(5) . ?
C008 C00F 1.357(5) . ?
C009 C00E 1.509(5) . ?
C00A C00Q 1.386(5) . ?
C00B H00B 0.9300 . ?
C00B C00M 1.387(7) . ?
C00C C00I 1.519(5) . ?
C00C C00K 1.541(5) . ?
C00D H00D 0.9300 . ?
C00D C00L 1.377(9) . ?
C00D C00S 1.380(7) . ?
C00E C00N 1.380(6) . ?
C00E C00U 1.381(6) . ?
C00G H00G 0.9300 . ?
C00G C00H 1.405(7) . ?
C00G C00L 1.364(9) . ?
C00H H00H 0.9300 . ?
C00I H00A 0.9600 . ?
C00I H00C 0.9600 . ?
C00I H00E 0.9600 . ?
F14 C11 1.306(9) . ?
C00K H00F 0.9600 . ?
C00K H00I 0.9600 . ?
C00K H00J 0.9600 . ?
C00L H00L 0.9300 . ?
C00M H00M 0.9300 . ?
C00M C00Y 1.370(8) . ?
C00N H00N 0.9300 . ?
C00N C00V 1.387(6) . ?
C00O H00O 0.9300 . ?
C00O C00R 1.373(7) . ?
C00P C00U 1.394(6) . ?
C00P C00W 1.400(8) . ?
C00P C11 1.470(7) . ?
C00Q H00Q 0.9300 . ?
C00Q C00Y 1.401(7) . ?
C00R H00R 0.9300 . ?
C00R C00Z 1.388(8) . ?
C00S H00S 0.9300 . ?
C00T H00T 0.9300 . ?
C00T C00Z 1.395(8) . ?
C00U H00U 0.9300 . ?
C00V H00V 0.9300 . ?
C00V C00W 1.363(7) . ?
C00W H00W 0.9300 . ?
C11 F12 1.242(8) . ?
C11 F13 1.297(9) . ?
C00Y H00Y 0.9300 . ?
C00Z H00Z 0.9300 . ?

loop_
_geom_torsion_atom_site_label_1
_geom_torsion_atom_site_label_2
_geom_torsion_atom_site_label_3
_geom_torsion_atom_site_label_4
_geom_torsion
_geom_torsion_site_symmetry_1
_geom_torsion_site_symmetry_2
_geom_torsion_site_symmetry_3
_geom_torsion_site_symmetry_4
_geom_torsion_publ_flag
O3 C009 C00E C00N 169.2(4) . . . . ?
O3 C009 C00E C00U -5.6(6) . . . . ?
N1 C004 C005 C00C -4.3(4) . . . . ?
N1 C004 C005 C00O 180.0(4) . . . . ?
N1 C004 C00T C00Z -179.8(5) . . . . ?
N1 C006 C008 C009 50.4(5) . . . . ?
N1 C006 C008 C00F -134.0(3) . . . . ?
N1 C006 C00A C10 132.5(3) . . . . ?
N1 C006 C00A C00Q -45.9(6) . . . . ?
N1 C006 C00C C005 -35.7(3) . . . . ?
N1 C006 C00C C00I -159.3(3) . . . . ?
N1 C006 C00C C00K 77.7(3) . . . . ?
C10 C00A C00Q C00Y 2.4(6) . . . . ?
C10 C00B C00M C00Y 1.2(8) . . . . ?
C004 N1 C006 C008 -82.2(4) . . . . ?
C004 N1 C006 C00A 160.8(3) . . . . ?
C004 N1 C006 C00C 36.0(3) . . . . ?
C004 C005 C00C C006 25.2(4) . . . . ?
C004 C005 C00C C00I 146.6(3) . . . . ?
C004 C005 C00C C00K -90.5(4) . . . . ?
C004 C005 C00O C00R -0.2(7) . . . . ?
C004 C00T C00Z C00R -0.9(9) . . . . ?
C005 C004 C00T C00Z 2.3(7) . . . . ?
C005 C00O C00R C00Z 1.6(8) . . . . ?
C006 N1 C004 C005 -21.3(4) . . . . ?
C006 N1 C004 C00T 160.6(4) . . . . ?
C006 C008 C009 O3 103.7(5) . . . . ?
C006 C008 C009 C00E -80.9(5) . . . . ?
C006 C008 C00F C10 5.3(4) . . . . ?
C006 C008 C00F C007 -176.1(4) . . . . ?
C006 C00A C00Q C00Y -179.3(4) . . . . ?
C008 C006 C00A C10 8.5(4) . . . . ?
C008 C006 C00A C00Q -170.0(4) . . . . ?
C008 C006 C00C C005 85.2(3) . . . . ?
C008 C006 C00C C00I -38.4(4) . . . . ?
C008 C006 C00C C00K -161.4(3) . . . . ?
C008 C009 C00E C00N -6.3(5) . . . . ?
C008 C009 C00E C00U 178.9(4) . . . . ?
C009 C008 C00F C10 -178.9(3) . . . . ?
C009 C008 C00F C007 -0.3(6) . . . . ?
C009 C00E C00N C00V -178.1(4) . . . . ?
C009 C00E C00U C00P 176.1(4) . . . . ?
C00A C10 C00B C00M 1.4(7) . . . . ?
C00A C10 C00F C007 -178.2(4) . . . . ?
C00A C10 C00F C008 0.4(4) . . . . ?
C00A C006 C008 C009 176.0(3) . . . . ?
C00A C006 C008 C00F -8.4(4) . . . . ?
C00A C006 C00C C005 -161.6(3) . . . . ?
C00A C006 C00C C00I 74.8(4) . . . . ?
C00A C006 C00C C00K -48.1(4) . . . . ?
C00A C00Q C00Y C00M 0.3(7) . . . . ?
C00B C10 C00A C006 178.1(4) . . . . ?
C00B C10 C00A C00Q -3.3(6) . . . . ?
C00B C10 C00F C007 -2.8(7) . . . . ?
C00B C10 C00F C008 175.8(4) . . . . ?
C00B C00M C00Y C00Q -2.1(8) . . . . ?
C00C C005 C00O C00R -174.8(4) . . . . ?
C00C C006 C008 C009 -62.2(4) . . . . ?
C00C C006 C008 C00F 113.4(3) . . . . ?
C00C C006 C00A C10 -110.2(4) . . . . ?
C00C C006 C00A C00Q 71.3(5) . . . . ?
C00E C00N C00V C00W 3.2(7) . . . . ?
C00F C10 C00A C006 -6.0(4) . . . . ?
C00F C10 C00A C00Q 172.6(4) . . . . ?
C00F C10 C00B C00M -173.5(4) . . . . ?
C00F C007 C00H C00G -177.7(5) . . . . ?
C00F C007 C00S C00D 178.0(5) . . . . ?
C00F C008 C009 O3 -71.5(5) . . . . ?
C00F C008 C009 C00E 103.9(4) . . . . ?
C00H C007 C00F C10 -62.3(6) . . . . ?
C00H C007 C00F C008 119.4(5) . . . . ?
C00H C007 C00S C00D -0.4(8) . . . . ?
C00H C00G C00L C00D -1.3(9) . . . . ?
C00L C00D C00S C007 -0.7(9) . . . . ?
C00L C00G C00H C007 0.1(9) . . . . ?
C00N C00E C00U C00P 1.1(6) . . . . ?
C00N C00V C00W C00P -0.9(8) . . . . ?
C00O C005 C00C C006 -159.8(4) . . . . ?
C00O C005 C00C C00I -38.4(6) . . . . ?
C00O C005 C00C C00K 84.5(5) . . . . ?
C00O C00R C00Z C00T -1.0(9) . . . . ?
C00S C007 C00F C10 119.3(5) . . . . ?
C00S C007 C00F C008 -59.0(6) . . . . ?
C00S C007 C00H C00G 0.7(8) . . . . ?
C00S C00D C00L C00G 1.6(10) . . . . ?
C00T C004 C005 C00C 173.9(4) . . . . ?
C00T C004 C005 C00O -1.8(6) . . . . ?
C00U C00E C00N C00V -3.3(6) . . . . ?
C00U C00P C00W C00V -1.3(8) . . . . ?
C00U C00P C11 F14 110.2(6) . . . . ?
C00U C00P C11 F12 -9.9(11) . . . . ?
C00U C00P C11 F13 -140.6(7) . . . . ?
C00W C00P C00U C00E 1.1(7) . . . . ?
C00W C00P C11 F14 -65.3(8) . . . . ?
C00W C00P C11 F12 174.6(9) . . . . ?
C00W C00P C11 F13 44.0(9) . . . . ?
C11 C00P C00U C00E -174.4(5) . . . . ?
C11 C00P C00W C00V 174.3(5) . . . . ?
